data_4333934
loop_
_publ_author_name
'Christopher R. Murdock'
'Zheng Lu'
'David M. Jenkins'

_publ_section_title
;
 Effects of Solvation on the Framework of a Breathing Copper MOF Employing
 a Semirigid Linker
;
_journal_name_full 'Inorganic Chemistry'
_journal_page_first 2182
_journal_page_last 2187
_journal_paper_doi 10.1021/ic3026304
_journal_volume 52
_journal_year 2013
_chemical_formula_sum 'C16 H20 Br2 Cu2 N12 O4 S'
_chemical_formula_weight 763.40
_chemical_name_systematic
; 
 ? 
;
_space_group_IT_number 2
_symmetry_cell_setting triclinic
_symmetry_space_group_name_Hall '-P 1'
_symmetry_space_group_name_H-M 'P -1'
_atom_sites_solution_hydrogens geom
_atom_sites_solution_primary direct
_atom_sites_solution_secondary difmap
_audit_creation_method SHELXL-97
_cell_angle_alpha 74.55(3)
_cell_angle_beta 76.47(3)
_cell_angle_gamma 76.55(3)
_cell_formula_units_Z 1
_cell_length_a 7.260(16)
_cell_length_b 11.77(3)
_cell_length_c 13.15(3)
_cell_measurement_temperature 173(2)
_cell_volume 1035(4)
_computing_structure_refinement 'SHELXL-97 (Sheldrick, 1997)'
_computing_structure_solution 'SHELXS-97 (Sheldrick, 1990)'
_diffrn_ambient_temperature 173(2)
_diffrn_measured_fraction_theta_full 0.948
_diffrn_measured_fraction_theta_max 0.948
_diffrn_measurement_device_type 'Bruker-AXS Smart APEX II'
_diffrn_measurement_method '\w scan'
_diffrn_radiation_monochromator graphite
_diffrn_radiation_source 'fine-focus sealed tube'
_diffrn_radiation_type MoK\a
_diffrn_radiation_wavelength 0.71073
_diffrn_reflns_av_R_equivalents 0.1421
_diffrn_reflns_av_sigmaI/netI 0.2760
_diffrn_reflns_limit_h_max 7
_diffrn_reflns_limit_h_min -7
_diffrn_reflns_limit_k_max 13
_diffrn_reflns_limit_k_min -12
_diffrn_reflns_limit_l_max 14
_diffrn_reflns_limit_l_min -14
_diffrn_reflns_number 7844
_diffrn_reflns_theta_full 23.34
_diffrn_reflns_theta_max 23.34
_diffrn_reflns_theta_min 1.83
_exptl_absorpt_coefficient_mu 3.036
_exptl_absorpt_correction_T_max 0.970
_exptl_absorpt_correction_T_min 0.930
_exptl_absorpt_correction_type multi-scan
_exptl_absorpt_process_details SADABS
_exptl_crystal_colour blue
_exptl_crystal_density_diffrn 1.224
_exptl_crystal_description needle
_exptl_crystal_F_000 376
_exptl_crystal_size_max 0.06
_exptl_crystal_size_mid 0.02
_exptl_crystal_size_min 0.01
_platon_squeeze_details
;
;
_refine_diff_density_max 2.499
_refine_diff_density_min -1.760
_refine_diff_density_rms 0.276
_refine_ls_extinction_method none
_refine_ls_goodness_of_fit_ref 1.028
_refine_ls_hydrogen_treatment constr
_refine_ls_matrix_type full
_refine_ls_number_parameters 133
_refine_ls_number_reflns 2839
_refine_ls_number_restraints 10
_refine_ls_restrained_S_all 1.064
_refine_ls_R_factor_all 0.2125
_refine_ls_R_factor_gt 0.1711
_refine_ls_shift/su_max 0.000
_refine_ls_shift/su_mean 0.000
_refine_ls_structure_factor_coef Fsqd
_refine_ls_weighting_details 'calc w=1/[\s^2^(Fo^2^)+(0.2000P)^2^+0.1554P] where P=(Fo^2^+2Fc^2^)/3'
_refine_ls_weighting_scheme calc
_refine_ls_wR_factor_gt 0.3766
_refine_ls_wR_factor_ref 0.4152
_reflns_number_gt 1470
_reflns_number_total 2839
_reflns_threshold_expression >2sigma(I)
_cod_data_source_file ic3026304_si_002_1.cif
_cod_data_source_block 1
_cod_original_cell_volume 1036(4)
_cod_database_code 4333934

loop_
_symmetry_equiv_pos_as_xyz
'x, y, z'
'-x, -y, -z'

loop_
_atom_site_label
_atom_site_type_symbol
_atom_site_fract_x
_atom_site_fract_y
_atom_site_fract_z
_atom_site_U_iso_or_equiv
_atom_site_adp_type
_atom_site_occupancy
_atom_site_symmetry_multiplicity
_atom_site_calc_flag
_atom_site_refinement_flags
O9 O 0.624(7) 0.873(3) 0.887(5) 0.28(3) Uani 0.50 1 d PD
O9A O 0.772(7) 0.628(6) 1.017(3) 0.28(3) Uani 0.50 1 d PD
O9B O 0.918(5) 0.693(5) 0.774(3) 0.28(3) Uani 0.50 1 d PD
O9C O 0.507(6) 0.651(5) 0.860(4) 0.28(3) Uani 0.50 1 d PD
Br1 Br 0.3413(4) -0.1299(2) 0.3993(2) 0.0569(10) Uani 1 1 d .
S3 S 0.703(2) 0.712(3) 0.8839(12) 0.137(10) Uani 0.50 1 d PD
C1 C 0.041(3) 0.2516(15) 0.4124(14) 0.025(2) Uani 1 1 d .
H1 H -0.0900 0.2736 0.4033 0.030 Uiso 1 1 calc R
C2 C 0.339(3) 0.2543(15) 0.4109(14) 0.025(2) Uani 1 1 d .
H2 H 0.4606 0.2773 0.3999 0.030 Uiso 1 1 calc R
C3 C 0.130(3) 0.4621(17) 0.3488(17) 0.047(3) Uani 1 1 d .
H3A H 0.0443 0.4836 0.2954 0.056 Uiso 1 1 calc R
H3B H 0.2524 0.4902 0.3132 0.056 Uiso 1 1 calc R
C4 C 0.024(3) 0.5293(19) 0.4528(16) 0.047(3) Uani 1 1 d .
H4 H -0.0014 0.6143 0.4391 0.056 Uiso 1 1 calc R
C5 C 0.036(3) -0.0746(15) 0.7379(15) 0.025(2) Uani 1 1 d .
H5 H -0.0951 -0.0836 0.7622 0.030 Uiso 1 1 calc R
C6 C 0.327(3) -0.0718(15) 0.7372(15) 0.025(2) Uani 1 1 d .
H6 H 0.4431 -0.0775 0.7608 0.030 Uiso 1 1 calc R
C7 C 0.125(3) -0.1230(18) 0.9192(17) 0.047(3) Uani 1 1 d .
H7A H 0.2409 -0.1767 0.9430 0.056 Uiso 1 1 calc R
H7B H 0.0163 -0.1676 0.9458 0.056 Uiso 1 1 calc R
C8 C 0.077(3) -0.0118(18) 0.9680(17) 0.047(3) Uani 1 1 d .
H8 H 0.1679 0.0405 0.9493 0.056 Uiso 1 1 calc R
N1 N 0.310(2) 0.1500(15) 0.4469(11) 0.029(4) Uani 1 1 d .
N2 N 0.117(2) 0.1491(15) 0.4458(11) 0.032(4) Uani 1 1 d .
N3 N 0.1663(19) 0.3349(12) 0.3883(11) 0.021(2) Uani 1 1 d .
N4 N 0.307(2) -0.0438(12) 0.6325(11) 0.019(3) Uani 1 1 d .
N5 N 0.118(2) -0.0438(11) 0.6313(11) 0.021(4) Uani 1 1 d .
N6 N 0.1577(19) -0.0904(12) 0.8030(11) 0.021(2) Uani 1 1 d .
Cu2 Cu 0.0000 0.0000 0.5000 0.0206(9) Uani 1 2 d S
Cu3 Cu 0.5000 0.0000 0.5000 0.0215(10) Uani 1 2 d S

loop_
_atom_site_aniso_label
_atom_site_aniso_U_11
_atom_site_aniso_U_22
_atom_site_aniso_U_33
_atom_site_aniso_U_23
_atom_site_aniso_U_13
_atom_site_aniso_U_12
O9 0.10(2) 0.38(7) 0.28(5) 0.17(5) -0.06(3) -0.14(4)
O9A 0.10(2) 0.38(7) 0.28(5) 0.17(5) -0.06(3) -0.14(4)
O9B 0.10(2) 0.38(7) 0.28(5) 0.17(5) -0.06(3) -0.14(4)
O9C 0.10(2) 0.38(7) 0.28(5) 0.17(5) -0.06(3) -0.14(4)
Br1 0.0467(16) 0.0636(18) 0.0519(17) -0.0040(12) -0.0035(11) -0.0092(12)
S3 0.062(11) 0.30(3) 0.043(9) -0.013(14) 0.001(8) -0.065(15)
C1 0.018(5) 0.014(5) 0.033(6) 0.001(4) 0.001(4) 0.004(4)
C2 0.018(5) 0.014(5) 0.033(6) 0.001(4) 0.001(4) 0.004(4)
C3 0.059(8) 0.029(6) 0.039(7) -0.005(5) 0.008(5) -0.002(5)
C4 0.059(8) 0.029(6) 0.039(7) -0.005(5) 0.008(5) -0.002(5)
C5 0.018(5) 0.014(5) 0.033(6) 0.001(4) 0.001(4) 0.004(4)
C6 0.018(5) 0.014(5) 0.033(6) 0.001(4) 0.001(4) 0.004(4)
C7 0.059(8) 0.029(6) 0.039(7) -0.005(5) 0.008(5) -0.002(5)
C8 0.059(8) 0.029(6) 0.039(7) -0.005(5) 0.008(5) -0.002(5)
N1 0.010(8) 0.066(12) 0.011(8) -0.013(8) 0.007(6) -0.011(7)
N2 0.022(9) 0.055(12) 0.014(8) -0.001(8) -0.007(6) -0.004(8)
N3 0.012(5) 0.023(6) 0.018(6) 0.000(4) 0.005(4) 0.003(4)
N4 0.025(9) 0.015(8) 0.015(8) -0.006(6) -0.010(6) 0.010(6)
N5 0.037(10) 0.007(7) 0.024(9) 0.006(6) -0.024(7) -0.006(6)
N6 0.012(5) 0.023(6) 0.018(6) 0.000(4) 0.005(4) 0.003(4)
Cu2 0.0246(19) 0.0211(17) 0.0103(16) 0.0063(12) 0.0007(12) -0.0085(13)
Cu3 0.0215(18) 0.0177(17) 0.0141(17) 0.0067(12) 0.0046(12) -0.0014(12)

loop_
_atom_type_symbol
_atom_type_description
_atom_type_scat_dispersion_real
_atom_type_scat_dispersion_imag
_atom_type_scat_source
C C 0.0033 0.0016 'International Tables Vol C Tables 4.2.6.8 and 6.1.1.4'
H H 0.0000 0.0000 'International Tables Vol C Tables 4.2.6.8 and 6.1.1.4'
N N 0.0061 0.0033 'International Tables Vol C Tables 4.2.6.8 and 6.1.1.4'
O O 0.0106 0.0060 'International Tables Vol C Tables 4.2.6.8 and 6.1.1.4'
Cu Cu 0.3201 1.2651 'International Tables Vol C Tables 4.2.6.8 and 6.1.1.4'
Br Br -0.2901 2.4595 'International Tables Vol C Tables 4.2.6.8 and 6.1.1.4'
S S 0.1246 0.1234 'International Tables Vol C Tables 4.2.6.8 and 6.1.1.4'

loop_
_geom_angle_atom_site_label_1
_geom_angle_atom_site_label_2
_geom_angle_atom_site_label_3
_geom_angle
_geom_angle_site_symmetry_1
_geom_angle_site_symmetry_3
Cu2 Br1 Cu3 79.70(17) . .
O9C S3 O9 110.8(13) . .
O9C S3 O9B 109.1(13) . .
O9 S3 O9B 109.6(13) . .
O9C S3 O9A 109.7(12) . .
O9 S3 O9A 108.4(13) . .
O9B S3 O9A 109.3(13) . .
N2 C1 N3 113.1(16) . .
N2 C1 H1 123.4 . .
N3 C1 H1 123.4 . .
N1 C2 N3 110.9(16) . .
N1 C2 H2 124.5 . .
N3 C2 H2 124.5 . .
N3 C3 C4 109.4(16) . .
N3 C3 H3A 109.8 . .
C4 C3 H3A 109.8 . .
N3 C3 H3B 109.8 . .
C4 C3 H3B 109.8 . .
H3A C3 H3B 108.3 . .
C4 C4 C3 123(3) 2_566 .
C4 C4 H4 118.7 2_566 .
C3 C4 H4 118.7 . .
N6 C5 N5 112.9(16) . .
N6 C5 H5 123.5 . .
N5 C5 H5 123.5 . .
N6 C6 N4 110.7(16) . .
N6 C6 H6 124.6 . .
N4 C6 H6 124.6 . .
N6 C7 C8 111.7(16) . .
N6 C7 H7A 109.3 . .
C8 C7 H7A 109.3 . .
N6 C7 H7B 109.3 . .
C8 C7 H7B 109.3 . .
H7A C7 H7B 107.9 . .
C8 C8 C7 122(3) 2_557 .
C8 C8 H8 119.0 2_557 .
C7 C8 H8 119.0 . .
C2 N1 N2 108.5(15) . .
C2 N1 Cu3 128.0(12) . .
N2 N1 Cu3 123.5(12) . .
C1 N2 N1 107.8(16) . .
C1 N2 Cu2 129.1(13) . .
N1 N2 Cu2 123.1(12) . .
C1 N3 C2 99.5(14) . .
C1 N3 C3 129.6(16) . .
C2 N3 C3 130.8(16) . .
C6 N4 N5 107.2(13) . .
C6 N4 Cu3 129.3(12) . .
N5 N4 Cu3 123.4(10) . .
N4 N5 C5 104.3(13) . .
N4 N5 Cu2 125.4(10) . .
C5 N5 Cu2 130.3(12) . .
C5 N6 C6 104.8(15) . .
C5 N6 C7 129.0(16) . .
C6 N6 C7 126.3(16) . .
N5 Cu2 N5 180.000(1) . 2_556
N5 Cu2 N2 90.8(6) . .
N5 Cu2 N2 89.2(6) 2_556 .
N5 Cu2 N2 89.2(6) . 2_556
N5 Cu2 N2 90.8(6) 2_556 2_556
N2 Cu2 N2 180.0(9) . 2_556
N5 Cu2 Br1 92.4(5) . 2_556
N5 Cu2 Br1 87.6(5) 2_556 2_556
N2 Cu2 Br1 90.7(5) . 2_556
N2 Cu2 Br1 89.3(5) 2_556 2_556
N5 Cu2 Br1 87.6(5) . .
N5 Cu2 Br1 92.4(5) 2_556 .
N2 Cu2 Br1 89.3(5) . .
N2 Cu2 Br1 90.7(5) 2_556 .
Br1 Cu2 Br1 180.0 2_556 .
N4 Cu3 N4 180.000(1) 2_656 .
N4 Cu3 N1 89.8(5) 2_656 .
N4 Cu3 N1 90.2(5) . .
N4 Cu3 N1 90.2(5) 2_656 2_656
N4 Cu3 N1 89.8(5) . 2_656
N1 Cu3 N1 180.0(8) . 2_656
N4 Cu3 Br1 91.7(4) 2_656 .
N4 Cu3 Br1 88.3(4) . .
N1 Cu3 Br1 88.9(5) . .
N1 Cu3 Br1 91.1(5) 2_656 .
N4 Cu3 Br1 88.3(4) 2_656 2_656
N4 Cu3 Br1 91.7(4) . 2_656
N1 Cu3 Br1 91.1(5) . 2_656
N1 Cu3 Br1 88.9(5) 2_656 2_656
Br1 Cu3 Br1 180.0 . 2_656

loop_
_geom_bond_atom_site_label_1
_geom_bond_atom_site_label_2
_geom_bond_distance
_geom_bond_site_symmetry_2
O9 S3 1.862(19) .
O9A S3 1.877(18) .
O9B S3 1.875(18) .
O9C S3 1.860(18) .
Br1 Cu2 2.831(5) .
Br1 Cu3 2.834(5) .
C1 N2 1.21(2) .
C1 N3 1.42(2) .
C1 H1 0.9500 .
C2 N1 1.24(2) .
C2 N3 1.43(2) .
C2 H2 0.9500 .
C3 N3 1.43(2) .
C3 C4 1.70(3) .
C3 H3A 0.9900 .
C3 H3B 0.9900 .
C4 C4 1.26(4) 2_566
C4 H4 0.9500 .
C5 N6 1.32(2) .
C5 N5 1.38(2) .
C5 H5 0.9500 .
C6 N6 1.35(2) .
C6 N4 1.36(2) .
C6 H6 0.9500 .
C7 N6 1.45(3) .
C7 C8 1.54(3) .
C7 H7A 0.9900 .
C7 H7B 0.9900 .
C8 C8 1.26(4) 2_557
C8 H8 0.9500 .
N1 N2 1.40(2) .
N1 Cu3 2.043(16) .
N2 Cu2 2.013(17) .
N4 N5 1.37(2) .
N4 Cu3 1.996(14) .
N5 Cu2 1.998(13) .
Cu2 N5 1.998(13) 2_556
Cu2 N2 2.013(17) 2_556
Cu2 Br1 2.831(5) 2_556
Cu3 N4 1.996(14) 2_656
Cu3 N1 2.043(16) 2_656
Cu3 Br1 2.834(5) 2_656

loop_
_platon_squeeze_void_nr
_platon_squeeze_void_average_x
_platon_squeeze_void_average_y
_platon_squeeze_void_average_z
_platon_squeeze_void_volume
_platon_squeeze_void_count_electrons
_platon_squeeze_void_content
1 0.079 0.500 0.500 367 180 ' '
